data_7002334
loop_
_publ_author_name
'Wriedt, Mario'
'Sellmer, Sina'
'N\"ather, Christian'

_publ_section_title
;
 Coordination polymer changing its magnetic properties and colour by
 thermal decomposition: synthesis, structure and properties of new
 thiocyanato iron(ii) coordination polymers based on
 4,4'-bipyridine as ligand
;
_journal_issue 38
_journal_name_full 'Dalton Transactions'
_journal_page_first 7975
_journal_page_last 7984
_journal_paper_doi 10.1039/b907645j
_journal_year 2009
_chemical_formula_moiety 'C12 H12 Fe N4 O2 S2, (C10 H8 N2)'
_chemical_formula_sum 'C22 H20 Fe N6 O2 S2'
_chemical_formula_weight 520.41
_chemical_name_systematic
'catena[bis(isothiocyanato-N)-diaqua-(\m2-4,4'-bipyridine-N,N')-iron(II) 4,4'-bipyridine solvate]'
_space_group_IT_number 15
_symmetry_cell_setting monoclinic
_symmetry_space_group_name_Hall '-C 2yc'
_symmetry_space_group_name_H-M 'C 1 2/c 1'
_atom_sites_solution_hydrogens geom
_atom_sites_solution_primary direct
_atom_sites_solution_secondary difmap
_audit_creation_method SHELXL-97
_cell_angle_alpha 90.00
_cell_angle_beta 123.090(7)
_cell_angle_gamma 90.00
_cell_formula_units_Z 4
_cell_length_a 17.8760(13)
_cell_length_b 11.5450(5)
_cell_length_c 14.1520(10)
_cell_measurement_reflns_used 8000
_cell_measurement_temperature 170(2)
_cell_measurement_theta_max 26.8
_cell_measurement_theta_min 8.95
_cell_volume 2447.0(3)
_computing_structure_refinement 'SHELXL-97 (Sheldrick, 1997)'
_computing_structure_solution 'SHELXS-97 (Sheldrick, 1990)'
_diffrn_ambient_temperature 170(2)
_diffrn_measured_fraction_theta_full 0.994
_diffrn_measured_fraction_theta_max 0.994
_diffrn_measurement_device_type 'STOE IPDS-1'
_diffrn_measurement_method 'Phi scans'
_diffrn_radiation_monochromator graphite
_diffrn_radiation_source 'fine-focus sealed tube'
_diffrn_radiation_type MoK\a
_diffrn_radiation_wavelength 0.71073
_diffrn_reflns_av_R_equivalents 0.0397
_diffrn_reflns_av_sigmaI/netI 0.0269
_diffrn_reflns_limit_h_max 23
_diffrn_reflns_limit_h_min -23
_diffrn_reflns_limit_k_max 14
_diffrn_reflns_limit_k_min -15
_diffrn_reflns_limit_l_max 18
_diffrn_reflns_limit_l_min -18
_diffrn_reflns_number 13403
_diffrn_reflns_theta_full 28.00
_diffrn_reflns_theta_max 28.00
_diffrn_reflns_theta_min 2.23
_diffrn_standards_decay_% 0
_diffrn_standards_interval_time 0
_diffrn_standards_number 0
_exptl_absorpt_coefficient_mu 0.818
_exptl_absorpt_correction_T_max 0.947
_exptl_absorpt_correction_T_min 0.912
_exptl_absorpt_correction_type numerical
_exptl_absorpt_process_details 'X-Shape (STOE, 1998)'
_exptl_crystal_colour red
_exptl_crystal_density_diffrn 1.413
_exptl_crystal_density_method 'not measured'
_exptl_crystal_description block
_exptl_crystal_F_000 1072
_exptl_crystal_size_max 0.13
_exptl_crystal_size_mid 0.09
_exptl_crystal_size_min 0.07
_refine_diff_density_max 0.505
_refine_diff_density_min -0.530
_refine_diff_density_rms 0.082
_refine_ls_extinction_coef 0.0032(6)
_refine_ls_extinction_expression Fc^*^=kFc[1+0.001xFc^2^\l^3^/sin(2\q)]^-1/4^
_refine_ls_extinction_method SHELXL
_refine_ls_goodness_of_fit_ref 0.933
_refine_ls_hydrogen_treatment constr
_refine_ls_matrix_type full
_refine_ls_number_parameters 153
_refine_ls_number_reflns 2942
_refine_ls_number_restraints 0
_refine_ls_restrained_S_all 0.933
_refine_ls_R_factor_all 0.0473
_refine_ls_R_factor_gt 0.0351
_refine_ls_shift/su_max 0.000
_refine_ls_shift/su_mean 0.000
_refine_ls_structure_factor_coef Fsqd
_refine_ls_weighting_details 'calc w=1/[\s^2^(Fo^2^)+(0.0677P)^2^+1.2741P] where P=(Fo^2^+2Fc^2^)/3'
_refine_ls_weighting_scheme calc
_refine_ls_wR_factor_gt 0.0892
_refine_ls_wR_factor_ref 0.0951
_reflns_number_gt 2358
_reflns_number_total 2942
_reflns_threshold_expression >2sigma(I)
_cod_data_source_file b907645j.txt
_cod_data_source_block for_compound_1II
_cod_original_sg_symbol_H-M C2/c
_cod_database_code 7002334

loop_
_symmetry_equiv_pos_as_xyz
'x, y, z'
'-x, y, -z+1/2'
'x+1/2, y+1/2, z'
'-x+1/2, y+1/2, -z+1/2'
'-x, -y, -z'
'x, -y, z-1/2'
'-x+1/2, -y+1/2, -z'
'x+1/2, -y+1/2, z-1/2'

loop_
_atom_site_label
_atom_site_type_symbol
_atom_site_fract_x
_atom_site_fract_y
_atom_site_fract_z
_atom_site_U_iso_or_equiv
_atom_site_adp_type
_atom_site_occupancy
_atom_site_symmetry_multiplicity
_atom_site_calc_flag
_atom_site_refinement_flags
_atom_site_disorder_assembly
_atom_site_disorder_group
Fe1 Fe 0.5000 0.10346(3) 0.2500 0.01316(12) Uani 1 2 d S . .
N1 N 0.5000 0.29378(16) 0.2500 0.0139(4) Uani 1 2 d S . .
N2 N 0.5000 0.91078(16) 0.2500 0.0166(4) Uani 1 2 d S . .
C1 C 0.42698(10) 0.35471(14) 0.22455(13) 0.0145(3) Uani 1 1 d . . .
H1 H 0.3749 0.3133 0.2068 0.017 Uiso 1 1 calc R . .
C2 C 0.42392(10) 0.47442(14) 0.22290(13) 0.0137(3) Uani 1 1 d . . .
H2 H 0.3705 0.5134 0.2035 0.016 Uiso 1 1 calc R . .
C3 C 0.5000 0.53789(19) 0.2500 0.0122(4) Uani 1 2 d S . .
C4 C 0.5000 0.66643(19) 0.2500 0.0134(4) Uani 1 2 d S . .
C5 C 0.43376(11) 0.72989(14) 0.25082(15) 0.0183(3) Uani 1 1 d . . .
H5 H 0.3868 0.6909 0.2504 0.022 Uiso 1 1 calc R . .
C6 C 0.43684(11) 0.84971(15) 0.25218(15) 0.0197(3) Uani 1 1 d . . .
H6 H 0.3920 0.8910 0.2548 0.024 Uiso 1 1 calc R . .
S22 S 0.31353(4) 0.11138(5) 0.40878(5) 0.03307(16) Uani 1 1 d . . .
O1 O 0.62261(8) 0.10118(10) 0.40884(10) 0.0201(3) Uani 1 1 d . . .
H1O1 H 0.6297 0.0562 0.4598 0.030 Uiso 1 1 d R . .
H2O1 H 0.6727 0.0884 0.4189 0.030 Uiso 1 1 d R . .
N22 N 0.42838(11) 0.10652(12) 0.33147(14) 0.0217(3) Uani 1 1 d . . .
C22 C 0.38084(11) 0.10774(14) 0.36369(14) 0.0177(3) Uani 1 1 d . . .
N11 N 0.22244(10) 0.05409(17) 0.07530(13) 0.0303(4) Uani 1 1 d . . .
C11 C 0.16542(13) 0.1407(2) 0.05346(17) 0.0294(4) Uani 1 1 d . . .
H11 H 0.1858 0.2179 0.0588 0.035 Uiso 1 1 calc R . .
C12 C 0.07800(12) 0.12396(17) 0.02334(15) 0.0248(4) Uani 1 1 d . . .
H12 H 0.0399 0.1885 0.0075 0.030 Uiso 1 1 calc R . .
C13 C 0.04673(11) 0.01155(16) 0.01658(13) 0.0199(4) Uani 1 1 d . . .
C14 C 0.10664(13) -0.07884(18) 0.04062(17) 0.0277(4) Uani 1 1 d . . .
H14 H 0.0888 -0.1570 0.0379 0.033 Uiso 1 1 calc R . .
C15 C 0.19214(13) -0.0537(2) 0.06841(17) 0.0315(4) Uani 1 1 d . . .
H15 H 0.2315 -0.1164 0.0834 0.038 Uiso 1 1 calc R . .

loop_
_atom_site_aniso_label
_atom_site_aniso_U_11
_atom_site_aniso_U_22
_atom_site_aniso_U_33
_atom_site_aniso_U_23
_atom_site_aniso_U_13
_atom_site_aniso_U_12
Fe1 0.01428(18) 0.00678(18) 0.02346(19) 0.000 0.01355(14) 0.000
N1 0.0164(9) 0.0080(9) 0.0195(9) 0.000 0.0112(8) 0.000
N2 0.0174(9) 0.0084(9) 0.0268(10) 0.000 0.0138(8) 0.000
C1 0.0146(7) 0.0100(7) 0.0200(7) -0.0005(6) 0.0101(6) -0.0017(5)
C2 0.0137(7) 0.0107(7) 0.0181(7) 0.0001(5) 0.0096(6) 0.0015(5)
C3 0.0161(10) 0.0092(10) 0.0123(9) 0.000 0.0084(8) 0.000
C4 0.0172(11) 0.0081(10) 0.0155(10) 0.000 0.0093(9) 0.000
C5 0.0196(8) 0.0103(8) 0.0307(9) -0.0005(6) 0.0174(7) -0.0017(6)
C6 0.0192(8) 0.0106(8) 0.0338(9) -0.0009(6) 0.0174(7) 0.0007(6)
S22 0.0304(3) 0.0414(3) 0.0440(3) 0.0121(2) 0.0311(2) 0.0078(2)
O1 0.0163(6) 0.0184(6) 0.0264(6) 0.0034(5) 0.0121(5) 0.0021(4)
N22 0.0261(8) 0.0155(7) 0.0348(8) 0.0008(6) 0.0238(7) -0.0001(6)
C22 0.0194(8) 0.0114(8) 0.0240(8) 0.0029(6) 0.0129(7) 0.0009(6)
N11 0.0157(7) 0.0487(11) 0.0254(8) 0.0002(7) 0.0106(7) -0.0023(7)
C11 0.0238(9) 0.0359(11) 0.0300(9) -0.0028(8) 0.0157(8) -0.0068(8)
C12 0.0196(9) 0.0306(11) 0.0255(9) -0.0006(7) 0.0131(7) 0.0014(7)
C13 0.0160(8) 0.0311(10) 0.0137(7) 0.0011(6) 0.0088(7) 0.0005(7)
C14 0.0206(9) 0.0297(10) 0.0321(10) 0.0071(8) 0.0140(8) 0.0043(7)
C15 0.0187(9) 0.0410(12) 0.0338(10) 0.0050(9) 0.0136(8) 0.0062(8)

loop_
_atom_type_symbol
_atom_type_description
_atom_type_scat_dispersion_real
_atom_type_scat_dispersion_imag
_atom_type_scat_source
C C 0.0033 0.0016 'International Tables Vol C Tables 4.2.6.8 and 6.1.1.4'
H H 0.0000 0.0000 'International Tables Vol C Tables 4.2.6.8 and 6.1.1.4'
Fe Fe 0.3463 0.8444 'International Tables Vol C Tables 4.2.6.8 and 6.1.1.4'
N N 0.0061 0.0033 'International Tables Vol C Tables 4.2.6.8 and 6.1.1.4'
O O 0.0106 0.0060 'International Tables Vol C Tables 4.2.6.8 and 6.1.1.4'
S S 0.1246 0.1234 'International Tables Vol C Tables 4.2.6.8 and 6.1.1.4'

loop_
_geom_angle_atom_site_label_1
_geom_angle_atom_site_label_2
_geom_angle_atom_site_label_3
_geom_angle
_geom_angle_site_symmetry_1
_geom_angle_site_symmetry_3
_geom_angle_publ_flag
O1 Fe1 O1 178.58(7) 2_655 . ?
O1 Fe1 N22 89.72(6) 2_655 . ?
O1 Fe1 N22 90.30(6) . . ?
O1 Fe1 N22 90.30(6) 2_655 2_655 ?
O1 Fe1 N22 89.72(6) . 2_655 ?
N22 Fe1 N22 178.11(8) . 2_655 ?
O1 Fe1 N1 90.71(3) 2_655 . ?
O1 Fe1 N1 90.71(3) . . ?
N22 Fe1 N1 89.05(4) . . ?
N22 Fe1 N1 89.05(4) 2_655 . ?
O1 Fe1 N2 89.29(3) 2_655 1_545 ?
O1 Fe1 N2 89.29(3) . 1_545 ?
N22 Fe1 N2 90.95(4) . 1_545 ?
N22 Fe1 N2 90.95(4) 2_655 1_545 ?
N1 Fe1 N2 180.0 . 1_545 ?
C1 N1 C1 117.05(19) . 2_655 ?
C1 N1 Fe1 121.47(9) . . ?
C1 N1 Fe1 121.47(9) 2_655 . ?
C6 N2 C6 116.8(2) . 2_655 ?
C6 N2 Fe1 121.60(10) . 1_565 ?
C6 N2 Fe1 121.60(10) 2_655 1_565 ?
N1 C1 C2 123.36(15) . . ?
C1 C2 C3 119.63(15) . . ?
C2 C3 C2 117.0(2) . 2_655 ?
C2 C3 C4 121.52(10) . . ?
C2 C3 C4 121.52(10) 2_655 . ?
C5 C4 C5 116.8(2) . 2_655 ?
C5 C4 C3 121.61(10) . . ?
C5 C4 C3 121.61(10) 2_655 . ?
C6 C5 C4 119.77(15) . . ?
N2 C6 C5 123.42(15) . . ?
C22 N22 Fe1 172.34(15) . . ?
N22 C22 S22 179.21(15) . . ?
C11 N11 C15 116.79(17) . . ?
N11 C11 C12 123.6(2) . . ?
C11 C12 C13 119.43(18) . . ?
C12 C13 C14 116.92(16) . . ?
C12 C13 C13 121.7(2) . 5 ?
C14 C13 C13 121.4(2) . 5 ?
C15 C14 C13 119.49(19) . . ?
N11 C15 C14 123.74(19) . . ?

loop_
_geom_bond_atom_site_label_1
_geom_bond_atom_site_label_2
_geom_bond_distance
_geom_bond_site_symmetry_2
_geom_bond_publ_flag
Fe1 O1 2.1161(12) 2_655 ?
Fe1 O1 2.1161(12) . ?
Fe1 N22 2.1405(15) . ?
Fe1 N22 2.1405(15) 2_655 ?
Fe1 N1 2.1973(18) . ?
Fe1 N2 2.2245(19) 1_545 ?
N1 C1 1.3473(18) . ?
N1 C1 1.3473(18) 2_655 ?
N2 C6 1.3456(19) . ?
N2 C6 1.3456(19) 2_655 ?
N2 Fe1 2.2245(19) 1_565 ?
C1 C2 1.383(2) . ?
C2 C3 1.4015(19) . ?
C3 C2 1.4015(19) 2_655 ?
C3 C4 1.484(3) . ?
C4 C5 1.3979(19) . ?
C4 C5 1.3979(19) 2_655 ?
C5 C6 1.384(2) . ?
S22 C22 1.6416(17) . ?
N22 C22 1.163(2) . ?
N11 C11 1.338(3) . ?
N11 C15 1.339(3) . ?
C11 C12 1.391(3) . ?
C12 C13 1.396(3) . ?
C13 C14 1.398(3) . ?
C13 C13 1.492(3) 5 ?
C14 C15 1.385(3) . ?
